data_4128642
loop_
_publ_author_name
'Frentzel-Beyme, Louis'
'Klo\&s, Marvin'
'Kolodzeiski, Pascal'
'Pallach, Roman'
'Henke, Sebastian'

_publ_section_title
;
 Meltable Mixed-Linker Zeolitic Imidazolate Frameworks and Their
 Microporous Glasses: From Melting Point Engineering to Selective
 Hydrocarbon Sorption.
;
_journal_issue 31
_journal_name_full 'Journal of the American Chemical Society'
_journal_page_first 12362
_journal_page_last 12371
_journal_paper_doi 10.1021/jacs.9b05558
_journal_volume 141
_journal_year 2019
_chemical_formula_moiety '0.06(C102.4 H99.2 Co16 N64), 0.5(C3 H7 N O)'
_chemical_formula_sum 'C7.9 H9.7 Co N4.5 O0.5'
_chemical_formula_weight 234.63
_space_group_crystal_system orthorhombic
_space_group_IT_number 61
_space_group_name_Hall '-P 2ac 2ab'
_space_group_name_H-M_alt 'P b c a'
_atom_sites_solution_hydrogens geom
_audit_creation_date 2018-06-16
_audit_creation_method
;
Olex2 1.2
(compiled 2018.05.29 svn.r3510 for OlexSys, GUI svn.r5506)
;
_cell_angle_alpha 90
_cell_angle_beta 90
_cell_angle_gamma 90
_cell_formula_units_Z 16
_cell_length_a 15.1566(12)
_cell_length_b 15.6776(7)
_cell_length_c 18.2216(15)
_cell_measurement_reflns_used 2730
_cell_measurement_temperature 100.1(5)
_cell_measurement_theta_max 26.3440
_cell_measurement_theta_min 2.7160
_cell_volume 4329.8(5)
_computing_cell_refinement 'CrysAlisPro 1.171.38.43 (Rigaku OD, 2015)'
_computing_data_collection 'CrysAlisPro 1.171.38.43 (Rigaku OD, 2015)'
_computing_data_reduction 'CrysAlisPro 1.171.38.43 (Rigaku OD, 2015)'
_computing_molecular_graphics 'Olex2 (Dolomanov et al., 2009)'
_computing_publication_material 'Olex2 (Dolomanov et al., 2009)'
_computing_structure_refinement 'ShelXL (Sheldrick, 2015)'
_diffrn_ambient_environment N~2~
_diffrn_ambient_temperature 100.1(5)
_diffrn_detector 'CCD plate'
_diffrn_detector_area_resol_mean 16.0560
_diffrn_detector_type Sapphire3
_diffrn_measured_fraction_theta_full 0.999
_diffrn_measured_fraction_theta_max 0.988
_diffrn_measurement_details
;
List of Runs (angles in degrees, time in seconds):

  # Type    Start    End  Width  t~exp~   \w     \q     \k     \f   Frames
--------------------------------------------------------------------------
  1  \w    -13.00  63.00   1.00   10.00    --   20.94 -99.00 -90.00   76
  2  \w    -24.00  20.00   1.00   10.00    --  -22.03 -99.00 150.00   44
  3  \w    -91.00 -53.00   1.00   10.00    --  -22.03 179.00 -90.00   38
;
_diffrn_measurement_device 'four-circle diffractometer'
_diffrn_measurement_device_type 'Xcalibur, Sapphire3'
_diffrn_measurement_method '\w scans'
_diffrn_orient_matrix_type 'CrysAlisPro convention (1999,Acta A55,543-557)'
_diffrn_orient_matrix_UB_11 -0.0103614000
_diffrn_orient_matrix_UB_12 -0.0383948000
_diffrn_orient_matrix_UB_13 0.0187200000
_diffrn_orient_matrix_UB_21 0.0416973000
_diffrn_orient_matrix_UB_22 0.0010237000
_diffrn_orient_matrix_UB_23 0.0175730000
_diffrn_orient_matrix_UB_31 -0.0184630000
_diffrn_orient_matrix_UB_32 0.0238715000
_diffrn_orient_matrix_UB_33 0.0293190000
_diffrn_radiation_monochromator graphite
_diffrn_radiation_probe x-ray
_diffrn_radiation_type MoK\a
_diffrn_radiation_wavelength 0.71073
_diffrn_reflns_av_R_equivalents 0.0360
_diffrn_reflns_av_unetI/netI 0.0528
_diffrn_reflns_Laue_measured_fraction_full 0.999
_diffrn_reflns_Laue_measured_fraction_max 0.988
_diffrn_reflns_limit_h_max 11
_diffrn_reflns_limit_h_min -20
_diffrn_reflns_limit_k_max 19
_diffrn_reflns_limit_k_min -21
_diffrn_reflns_limit_l_max 24
_diffrn_reflns_limit_l_min -22
_diffrn_reflns_number 13241
_diffrn_reflns_point_group_measured_fraction_full 0.999
_diffrn_reflns_point_group_measured_fraction_max 0.988
_diffrn_reflns_theta_full 27.500
_diffrn_reflns_theta_max 28.498
_diffrn_reflns_theta_min 2.598
_diffrn_source 'fine-focus sealed X-ray tube'
_diffrn_source_type 'Enhance (Mo) X-ray Source'
_exptl_absorpt_coefficient_mu 1.556
_exptl_absorpt_correction_T_max 1.00000
_exptl_absorpt_correction_T_min 0.68043
_exptl_absorpt_correction_type multi-scan
_exptl_absorpt_process_details
;
CrysAlisPro 1.171.38.43 (Rigaku Oxford Diffraction, 2015)
Empirical absorption correction using spherical harmonics,
 implemented in SCALE3 ABSPACK scaling algorithm.
;
_exptl_crystal_colour 'dark violet'
_exptl_crystal_colour_modifier dark
_exptl_crystal_colour_primary violet
_exptl_crystal_density_diffrn 1.440
_exptl_crystal_description prism
_exptl_crystal_F_000 1914
_exptl_crystal_size_max 0.528
_exptl_crystal_size_mid 0.33
_exptl_crystal_size_min 0.189
_refine_diff_density_max 0.756
_refine_diff_density_min -0.774
_refine_diff_density_rms 0.109
_refine_ls_extinction_method none
_refine_ls_goodness_of_fit_ref 1.112
_refine_ls_hydrogen_treatment constr
_refine_ls_matrix_type full
_refine_ls_number_parameters 300
_refine_ls_number_reflns 5413
_refine_ls_number_restraints 93
_refine_ls_restrained_S_all 1.109
_refine_ls_R_factor_all 0.1087
_refine_ls_R_factor_gt 0.0687
_refine_ls_shift/su_max 0.000
_refine_ls_shift/su_mean 0.000
_refine_ls_structure_factor_coef Fsqd
_refine_ls_weighting_details 'w=1/[\s^2^(Fo^2^)+(0.0594P)^2^+16.9562P] where P=(Fo^2^+2Fc^2^)/3'
_refine_ls_weighting_scheme calc
_refine_ls_wR_factor_gt 0.1647
_refine_ls_wR_factor_ref 0.1919
_reflns_Friedel_coverage 0.000
_reflns_number_gt 3655
_reflns_number_total 5413
_reflns_threshold_expression 'I > 2\s(I)'
_cod_data_source_file asZIF-62-Co-bim_0-10_final.cif
_cod_data_source_block ZIF-62-Co-bim_0-10
_cod_original_formula_sum 'C7.90 H9.70 Co N4.50 O0.50'
_cod_database_code 4128642
_shelx_shelxl_version_number 2018/3
_chemical_oxdiff_formula 'Co C H N O'
_chemical_oxdiff_usercomment 'MK-JD05 - ZIF-62(Co) less bim'
_shelx_space_group_comment
;
The symmetry employed for this shelxl refinement is uniquely defined
by the following loop, which should always be used as a source of
symmetry information in preference to the above space-group names.
They are only intended as comments.
;
_shelx_estimated_absorpt_t_max 0.757
_shelx_estimated_absorpt_t_min 0.494
_reflns_odcompleteness_completeness 99.86
_reflns_odcompleteness_iscentric 1
_reflns_odcompleteness_theta 27.82
_olex2_refinement_description
;
1. Fixed Uiso
 At 1.2 times of:
  All C(H) groups
 At 1.5 times of:
  All C(H,H,H) groups
2. Restrained distances
 N21-C22B \\sim N22-C23B
 with sigma of 0.02
 N21-C22A \\sim N21-C22B \\sim N22-C23A \\sim N22-C23B
 with sigma of 0.02
 C22A-C23A \\sim C23B-C22B
 with sigma of 0.02
 C17-C12 \\sim C17-C16 \\sim C15-C16 \\sim C15-C14 \\sim C14-C13
 with sigma of 0.01
 N01-C02 \\sim N01-C03
 with sigma of 0.02
3. Restrained planarity
 C12, C13, C14, C15, C16, C17
 with sigma of 0.1
4. Uiso/Uaniso restraints and constraints
Uanis(C22A) \\sim Ueq, Uanis(C23A) \\sim Ueq, Uanis(C22B) \\sim Ueq,
Uanis(C23B) \\sim Ueq: with sigma of 0.05 and sigma for terminal atoms of 0.1
Uanis(C14) \\sim Ueq, Uanis(C15) \\sim Ueq, Uanis(C16) \\sim Ueq, Uanis(C17)
\\sim Ueq: with sigma of 0.01 and sigma for terminal atoms of 0.02
5. Rigid body (RIGU) restrains
 C02, N01, C03, C01, O01
 with sigma for 1-2 distances of 0.004 and sigma for 1-3 distances of 0.004
6. Others
 Fixed Sof: H12(0.8) H13(0.8) C14(0.2) H14(0.2) C15(0.2) H15(0.2) C16(0.2)
 H16(0.2) C17(0.2) H17(0.2) C22A(0.33333) H22A(0.33333) C22B(0.66667)
 H22B(0.66667) C23A(0.33333) H23A(0.33333) C23B(0.66667) H23B(0.66667)
7.a Aromatic/amide H refined with riding coordinates:
 C11(H11), C12(H12), C13(H13), C14(H14), C15(H15), C16(H16), C17(H17),
 C21(H21), C22A(H22A), C22B(H22B), C23A(H23A), C23B(H23B), C31(H31), C32(H32),
 C33(H33), C41(H41), C42(H42), C43(H43), C01(H01)
7.b Idealised Me refined as rotating group:
 C02(H02A,H02B,H02C), C03(H03A,H03B,H03C)
;
_olex2_submission_special_instructions 'No special instructions were received'
_oxdiff_exptl_absorpt_empirical_details
;
Empirical correction (ABSPACK) includes:
- Absorption correction using spherical harmonics
- Frame scaling
;
_oxdiff_exptl_absorpt_empirical_full_max 1.253
_oxdiff_exptl_absorpt_empirical_full_min 0.784

loop_
_space_group_symop_operation_xyz
'x, y, z'
'-x+1/2, -y, z+1/2'
'-x, y+1/2, -z+1/2'
'x+1/2, -y+1/2, -z'
'-x, -y, -z'
'x-1/2, y, -z-1/2'
'x, -y-1/2, z-1/2'
'-x-1/2, y-1/2, z'

loop_
_atom_site_label
_atom_site_type_symbol
_atom_site_fract_x
_atom_site_fract_y
_atom_site_fract_z
_atom_site_U_iso_or_equiv
_atom_site_adp_type
_atom_site_occupancy
_atom_site_site_symmetry_order
_atom_site_calc_flag
_atom_site_refinement_flags_posn
_atom_site_refinement_flags_adp
_atom_site_refinement_flags_occupancy
_atom_site_disorder_assembly
_atom_site_disorder_group
Co1 Co 0.51565(5) 0.34509(4) 0.31638(4) 0.0363(2) Uani 1 1 d . . . . .
Co2 Co 0.20750(5) 0.13913(4) 0.39970(4) 0.0360(2) Uani 1 1 d . . . . .
N11 N 0.4521(3) 0.2431(3) 0.3550(2) 0.0358(9) Uani 1 1 d . . . . .
N12 N 0.3350(3) 0.1652(3) 0.3844(2) 0.0379(10) Uani 1 1 d . . . . .
N21 N 0.6036(3) 0.3794(3) 0.3905(2) 0.0437(11) Uani 1 1 d D . . . .
N22 N 0.6770(3) 0.3843(3) 0.4965(3) 0.0415(11) Uani 1 1 d D . . . .
N31 N 0.4264(3) 0.4374(3) 0.3054(2) 0.0376(10) Uani 1 1 d . . . . .
N32 N 0.3364(3) 0.5423(3) 0.3396(3) 0.0404(10) Uani 1 1 d . . . . .
N41 N 0.5709(3) 0.3189(3) 0.2209(2) 0.0422(11) Uani 1 1 d . . . . .
N42 N 0.6418(3) 0.2406(3) 0.1363(2) 0.0363(10) Uani 1 1 d . . . . .
C11 C 0.3644(4) 0.2387(3) 0.3590(3) 0.0353(11) Uani 1 1 d . . . . .
H11 H 0.326628 0.284223 0.344853 0.042 Uiso 1 1 calc R . . . .
C12 C 0.4806(4) 0.1661(3) 0.3805(3) 0.0441(13) Uani 1 1 d D . . . .
H12 H 0.540489 0.148872 0.384630 0.053 Uiso 0.8 1 calc R . P A 2
C13 C 0.4097(4) 0.1183(3) 0.3991(3) 0.0459(14) Uani 1 1 d D . . . .
H13 H 0.411253 0.062245 0.418718 0.055 Uiso 0.8 1 calc R . P B 2
C14 C 0.4179(16) 0.0435(10) 0.4393(10) 0.043(6) Uani 0.2 1 d D U P C 1
H14 H 0.366396 0.013745 0.454394 0.051 Uiso 0.2 1 calc R . P C 1
C15 C 0.5004(14) 0.0117(19) 0.4576(15) 0.054(8) Uani 0.2 1 d D U P C 1
H15 H 0.507084 -0.041570 0.481913 0.065 Uiso 0.2 1 calc R . P C 1
C16 C 0.572(2) 0.0611(16) 0.4388(15) 0.055(8) Uani 0.2 1 d D U P C 1
H16 H 0.629960 0.041827 0.451237 0.066 Uiso 0.2 1 calc R . P C 1
C17 C 0.5630(13) 0.1383(16) 0.4024(15) 0.051(7) Uani 0.2 1 d D U P C 1
H17 H 0.613504 0.172171 0.392340 0.061 Uiso 0.2 1 calc R . P C 1
C21 C 0.6127(3) 0.3509(3) 0.4584(3) 0.0365(11) Uani 1 1 d . . . . .
H21 H 0.574734 0.308615 0.478292 0.044 Uiso 1 1 calc R . . . .
C22A C 0.6903(10) 0.3994(19) 0.3742(11) 0.068(6) Uani 0.3333 1 d D U P D 2
H22A H 0.714149 0.409943 0.326824 0.081 Uiso 0.3333 1 calc R . P D 2
C22B C 0.6576(7) 0.4512(6) 0.3909(6) 0.060(3) Uani 0.6667 1 d D U P D 1
H22B H 0.661296 0.492029 0.352521 0.071 Uiso 0.6667 1 calc R . P D 1
C23A C 0.7349(12) 0.4011(19) 0.4389(9) 0.069(7) Uani 0.3333 1 d D U P D 2
H23A H 0.796253 0.412130 0.444046 0.082 Uiso 0.3333 1 calc R . P D 2
C23B C 0.7045(7) 0.4540(6) 0.4549(5) 0.052(3) Uani 0.6667 1 d D U P D 1
H23B H 0.747418 0.495282 0.468417 0.063 Uiso 0.6667 1 calc R . P D 1
C31 C 0.3995(3) 0.4882(3) 0.3591(3) 0.0367(11) Uani 1 1 d . . . . .
H31 H 0.423277 0.485999 0.407290 0.044 Uiso 1 1 calc R . . . .
C32 C 0.3795(5) 0.4620(4) 0.2456(4) 0.064(2) Uani 1 1 d . . . . .
H32 H 0.384242 0.438522 0.197690 0.077 Uiso 1 1 calc R . . . .
C33 C 0.3249(5) 0.5256(4) 0.2661(4) 0.067(2) Uani 1 1 d . . . . .
H33 H 0.284827 0.554406 0.234595 0.080 Uiso 1 1 calc R . . . .
C41 C 0.6002(4) 0.2422(3) 0.2012(3) 0.0378(12) Uani 1 1 d . . . . .
H41 H 0.592398 0.192840 0.230718 0.045 Uiso 1 1 calc R . . . .
C42 C 0.5965(5) 0.3705(4) 0.1649(4) 0.0594(19) Uani 1 1 d . . . . .
H42 H 0.587211 0.430417 0.162836 0.071 Uiso 1 1 calc R . . . .
C43 C 0.6370(5) 0.3238(4) 0.1127(4) 0.0612(19) Uani 1 1 d . . . . .
H43 H 0.658654 0.344796 0.067211 0.073 Uiso 1 1 calc R . . . .
O01 O 0.7028(5) 0.1449(4) 0.4248(6) 0.136(3) Uani 1 1 d . U . . .
N01 N 0.8345(6) 0.2131(9) 0.4006(4) 0.140(4) Uani 1 1 d D U . . .
C01 C 0.7764(8) 0.1772(9) 0.4446(8) 0.138(5) Uani 1 1 d . U . . .
H01 H 0.790514 0.175065 0.495376 0.166 Uiso 1 1 calc R . . . .
C02 C 0.8148(15) 0.2275(12) 0.3271(7) 0.258(13) Uani 1 1 d D U . . .
H02A H 0.755218 0.206601 0.316515 0.387 Uiso 1 1 calc GR . . . .
H02B H 0.857495 0.197219 0.296246 0.387 Uiso 1 1 calc GR . . . .
H02C H 0.817877 0.288761 0.316839 0.387 Uiso 1 1 calc GR . . . .
C03 C 0.9044(8) 0.2669(13) 0.4314(8) 0.199(9) Uani 1 1 d D U . . .
H03A H 0.881504 0.298144 0.473850 0.299 Uiso 1 1 calc GR . . . .
H03B H 0.924522 0.307447 0.394044 0.299 Uiso 1 1 calc GR . . . .
H03C H 0.953982 0.230925 0.446753 0.299 Uiso 1 1 calc GR . . . .

loop_
_atom_site_aniso_label
_atom_site_aniso_U_11
_atom_site_aniso_U_22
_atom_site_aniso_U_33
_atom_site_aniso_U_23
_atom_site_aniso_U_13
_atom_site_aniso_U_12
Co1 0.0395(4) 0.0334(4) 0.0358(4) -0.0001(3) 0.0106(3) 0.0023(3)
Co2 0.0361(4) 0.0287(3) 0.0432(4) 0.0048(3) -0.0041(3) -0.0028(3)
N11 0.037(2) 0.034(2) 0.037(2) 0.0000(18) 0.0067(19) 0.0054(19)
N12 0.037(2) 0.032(2) 0.045(2) 0.0059(19) 0.001(2) -0.0028(19)
N21 0.040(2) 0.050(3) 0.041(3) 0.009(2) 0.006(2) -0.008(2)
N22 0.041(2) 0.037(2) 0.046(3) 0.010(2) 0.007(2) -0.004(2)
N31 0.050(3) 0.029(2) 0.034(2) -0.0011(18) 0.000(2) 0.001(2)
N32 0.043(2) 0.030(2) 0.049(3) -0.003(2) -0.006(2) 0.002(2)
N41 0.052(3) 0.036(2) 0.039(2) 0.000(2) 0.011(2) 0.003(2)
N42 0.040(2) 0.031(2) 0.038(2) 0.0018(18) 0.010(2) -0.0004(19)
C11 0.039(3) 0.030(2) 0.036(3) 0.002(2) 0.003(2) 0.003(2)
C12 0.046(3) 0.031(2) 0.056(3) 0.001(2) 0.001(3) 0.006(2)
C13 0.046(3) 0.031(3) 0.060(4) 0.006(3) -0.005(3) 0.005(2)
C14 0.044(10) 0.036(9) 0.049(10) 0.001(8) -0.004(8) -0.008(8)
C15 0.067(11) 0.050(10) 0.045(10) -0.001(8) -0.015(9) 0.002(9)
C16 0.054(11) 0.061(11) 0.051(11) 0.000(9) -0.005(8) 0.008(9)
C17 0.043(10) 0.055(10) 0.054(10) -0.007(8) 0.000(8) 0.002(8)
C21 0.032(3) 0.036(3) 0.041(3) 0.008(2) 0.009(2) -0.005(2)
C22A 0.040(11) 0.108(19) 0.055(12) 0.016(14) 0.008(9) -0.019(12)
C22B 0.067(7) 0.048(5) 0.064(7) 0.031(5) 0.006(6) -0.018(5)
C23A 0.047(12) 0.103(18) 0.056(12) 0.015(13) -0.001(10) -0.038(13)
C23B 0.064(7) 0.040(5) 0.054(6) 0.016(4) -0.009(5) -0.023(5)
C31 0.043(3) 0.037(3) 0.030(2) 0.007(2) 0.000(2) 0.005(2)
C32 0.101(6) 0.046(3) 0.045(3) -0.015(3) -0.027(4) 0.020(4)
C33 0.096(5) 0.045(3) 0.060(4) -0.014(3) -0.047(4) 0.019(4)
C41 0.044(3) 0.033(2) 0.036(3) 0.002(2) 0.007(2) -0.004(2)
C42 0.085(5) 0.038(3) 0.055(4) 0.015(3) 0.034(4) 0.014(3)
C43 0.092(5) 0.040(3) 0.051(4) 0.016(3) 0.031(4) 0.012(3)
O01 0.083(4) 0.082(5) 0.243(10) -0.041(5) -0.022(6) 0.015(4)
N01 0.102(6) 0.257(14) 0.062(4) 0.013(6) -0.001(4) -0.053(8)
C01 0.092(7) 0.174(13) 0.148(11) 0.009(9) 0.014(7) -0.019(7)
C02 0.43(3) 0.26(2) 0.085(8) 0.030(11) -0.065(12) -0.16(2)
C03 0.095(8) 0.38(2) 0.127(10) -0.076(14) 0.027(7) -0.072(12)

loop_
_atom_type_symbol
_atom_type_description
_atom_type_scat_dispersion_real
_atom_type_scat_dispersion_imag
_atom_type_scat_source
C C 0.0033 0.0016 'International Tables Vol C Tables 4.2.6.8 and 6.1.1.4'
H H 0.0000 0.0000 'International Tables Vol C Tables 4.2.6.8 and 6.1.1.4'
Co Co 0.3494 0.9721 'International Tables Vol C Tables 4.2.6.8 and 6.1.1.4'
N N 0.0061 0.0033 'International Tables Vol C Tables 4.2.6.8 and 6.1.1.4'
O O 0.0106 0.0060 'International Tables Vol C Tables 4.2.6.8 and 6.1.1.4'

loop_
_exptl_crystal_face_index_h
_exptl_crystal_face_index_k
_exptl_crystal_face_index_l
_exptl_crystal_face_perp_dist
-15 6 17 0.2348
-17 -12 -5 0.1289
3 -22 4 0.0873
14 -14 -11 0.1563
17 -10 12 0.1241
-16 9 -14 0.1254
10 19 7 0.1569
-3 16 18 0.2203
15 16 -1 0.1463
-2 5 -1 0.0975
-2 4 -5 0.1476
-3 5 -2 0.0997
1 0 5 0.2552
-3 -5 2 0.1278
-2 -5 0 0.0954
-1 -5 4 0.1246
2 5 -1 0.1289
5 4 -5 0.1537
1 5 1 0.1312
-1 5 -1 0.0962

loop_
_geom_angle_atom_site_label_1
_geom_angle_atom_site_label_2
_geom_angle_atom_site_label_3
_geom_angle
_geom_angle_site_symmetry_1
_geom_angle_site_symmetry_3
N21 Co1 N11 107.66(18) . .
N21 Co1 N31 109.26(19) . .
N21 Co1 N41 112.0(2) . .
N31 Co1 N11 106.84(18) . .
N41 Co1 N11 110.42(18) . .
N41 Co1 N31 110.53(18) . .
N22 Co2 N12 113.37(19) 4_456 .
N22 Co2 N32 107.86(19) 4_456 8_655
N22 Co2 N42 110.27(19) 4_456 6_556
N32 Co2 N12 113.84(19) 8_655 .
N32 Co2 N42 105.19(18) 8_655 6_556
N42 Co2 N12 105.99(18) 6_556 .
C11 N11 Co1 122.9(4) . .
C11 N11 C12 104.6(5) . .
C12 N11 Co1 132.6(4) . .
C11 N12 Co2 123.7(4) . .
C11 N12 C13 104.8(5) . .
C13 N12 Co2 131.4(4) . .
C21 N21 Co1 128.3(4) . .
C21 N21 C22A 100.3(9) . .
C21 N21 C22B 101.9(6) . .
C22A N21 Co1 123.8(9) . .
C22B N21 Co1 128.4(5) . .
C21 N22 Co2 127.4(4) . 4_556
C21 N22 C23A 98.4(9) . .
C21 N22 C23B 104.4(6) . .
C23B N22 Co2 126.5(5) . 4_556
C31 N31 Co1 124.9(4) . .
C31 N31 C32 105.1(5) . .
C32 N31 Co1 130.0(4) . .
C31 N32 Co2 125.6(4) . 8_665
C31 N32 C33 103.3(5) . .
C33 N32 Co2 129.8(4) . 8_665
C41 N41 Co1 124.5(4) . .
C41 N41 C42 103.9(5) . .
C42 N41 Co1 131.2(4) . .
C41 N42 Co2 122.8(3) . 6_656
C41 N42 C43 103.5(4) . .
C43 N42 Co2 133.0(4) . 6_656
N12 C11 N11 113.7(5) . .
N11 C12 C17 131.7(13) . .
C13 C12 N11 108.9(5) . .
C13 C12 C17 118.1(13) . .
N12 C13 C14 128.8(12) . .
C12 C13 N12 108.1(5) . .
C12 C13 C14 121.9(12) . .
C15 C14 C13 121(2) . .
C16 C15 C14 117(3) . .
C15 C16 C17 122(3) . .
C12 C17 C16 120(2) . .
N22 C21 N21 116.1(5) . .
C23A C22A N21 106.9(14) . .
C23B C22B N21 109.6(7) . .
C22A C23A N22 109.7(14) . .
C22B C23B N22 106.4(7) . .
N31 C31 N32 114.1(5) . .
C33 C32 N31 108.0(5) . .
C32 C33 N32 109.4(5) . .
N41 C41 N42 114.3(5) . .
C43 C42 N41 109.6(5) . .
C42 C43 N42 108.6(5) . .
C01 N01 C02 120.8(13) . .
C01 N01 C03 119.8(10) . .
C02 N01 C03 115.4(13) . .
O01 C01 N01 125.6(14) . .

loop_
_geom_bond_atom_site_label_1
_geom_bond_atom_site_label_2
_geom_bond_distance
_geom_bond_site_symmetry_2
Co1 N11 1.995(4) .
Co1 N21 1.973(5) .
Co1 N31 1.990(4) .
Co1 N41 1.975(4) .
Co2 N12 1.994(5) .
Co2 N22 1.982(5) 4_456
Co2 N32 1.987(4) 8_655
Co2 N42 1.988(4) 6_556
N11 C11 1.333(7) .
N11 C12 1.364(7) .
N12 C11 1.320(6) .
N12 C13 1.377(7) .
N21 C21 1.322(7) .
N21 C22A 1.384(13) .
N21 C22B 1.392(9) .
N22 C21 1.306(7) .
N22 C23A 1.393(14) .
N22 C23B 1.393(8) .
N31 C31 1.326(6) .
N31 C32 1.358(7) .
N32 C31 1.327(6) .
N32 C33 1.377(8) .
N41 C41 1.331(7) .
N41 C42 1.359(7) .
N42 C41 1.340(6) .
N42 C43 1.376(7) .
C12 C13 1.353(8) .
C12 C17 1.381(14) .
C13 C14 1.389(13) .
C14 C15 1.387(14) .
C15 C16 1.383(14) .
C16 C17 1.387(14) .
C22A C23A 1.359(18) .
C22B C23B 1.367(12) .
C32 C33 1.347(9) .
C42 C43 1.349(8) .
O01 C01 1.277(13) .
N01 C01 1.316(14) .
N01 C02 1.390(12) .
N01 C03 1.466(13) .

loop_
_exptl_oxdiff_crystal_face_indexfrac_h
_exptl_oxdiff_crystal_face_indexfrac_k
_exptl_oxdiff_crystal_face_indexfrac_l
_exptl_oxdiff_crystal_face_x
_exptl_oxdiff_crystal_face_y
_exptl_oxdiff_crystal_face_z
-15.0639 6.4313 16.5900 0.2197 -0.3300 0.9181
-17.2544 -12.4048 -4.7907 0.5654 -0.8163 -0.1180
2.9643 -21.6572 3.7593 0.8712 0.1675 -0.4615
14.0923 -13.6543 -11.0006 0.1723 0.3803 -0.9087
16.6286 -9.7552 11.5147 0.4178 0.8857 -0.2023
-15.9862 9.0108 -13.9545 -0.4416 -0.9026 0.1011
10.0130 18.9792 7.0250 -0.7009 0.5604 0.4742
-2.9560 15.9656 18.0221 -0.2450 0.2098 0.9641
14.9921 15.9920 -0.9796 -0.7877 0.6243 0.0762
-1.9935 4.9978 -0.9867 -0.1897 -0.0953 0.1272
-1.9998 4.0037 -4.9856 -0.2263 -0.1669 -0.0137
-2.9933 4.9990 -1.9850 -0.1981 -0.1546 0.1164
1.0052 -0.0064 4.9950 0.0833 0.1297 0.1277
-2.9978 -4.9996 1.9907 0.2603 -0.0951 -0.0056
-2.0019 -4.9969 -0.0087 0.2124 -0.0887 -0.0826
-0.9981 -5.0020 3.9872 0.2770 0.0233 0.0159
2.0006 4.9982 -0.9905 -0.2312 0.0711 0.0533
4.9899 4.0043 -4.9922 -0.2989 0.1244 -0.1429
1.0047 4.9955 1.0088 -0.1833 0.0647 0.1303
-0.9950 4.9979 -0.9877 -0.2001 -0.0537 0.1087
